data_2239205
loop_
_publ_author_name
'Thirunavukkarasu, A.'
'Silambarasan, A.'
'Kumar, R. Mohan'
'Umarani, P. R.'
'Chakkaravarthi, G.'

_publ_section_title
;
 Glycinium 3-carboxy-4-hydroxybenzenesulfonate
;
_journal_coeditor_code IS5343
_journal_issue 4
_journal_name_full 'Acta Crystallographica Section E'
_journal_page_first o397
_journal_paper_doi 10.1107/S1600536814004590
_journal_volume 70
_journal_year 2014
_chemical_formula_iupac 'C2 H6 N O2 +, C7 H5 O6 S -'
_chemical_formula_moiety 'C2 H6 N O2 +, C7 H5 O6 S -'
_chemical_formula_sum 'C9 H11 N O8 S'
_chemical_formula_weight 293.25
_chemical_name_systematic
;
Glycinium 3-carboxy-4-hydroxybenzenesulfonate
;
_space_group_IT_number 14
_symmetry_cell_setting monoclinic
_symmetry_space_group_name_Hall '-P 2ybc'
_symmetry_space_group_name_H-M 'P 1 21/c 1'
_atom_sites_solution_hydrogens geom
_atom_sites_solution_primary direct
_atom_sites_solution_secondary difmap
_audit_creation_method SHELXL-97
_cell_angle_alpha 90.00
_cell_angle_beta 90.170(2)
_cell_angle_gamma 90.00
_cell_formula_units_Z 4
_cell_length_a 5.3651(3)
_cell_length_b 24.7207(15)
_cell_length_c 8.6840(5)
_cell_measurement_reflns_used 9634
_cell_measurement_temperature 295(2)
_cell_measurement_theta_max 32.0
_cell_measurement_theta_min 2.5
_cell_volume 1151.75(12)
_computing_cell_refinement 'SAINT (Bruker, 2004)'
_computing_data_collection 'APEX2 (Bruker, 2004)'
_computing_data_reduction 'SAINT (Bruker, 2004)'
_computing_molecular_graphics 'PLATON (Spek, 2009)'
_computing_publication_material 'SHELXL97 (Sheldrick, 2008)'
_computing_structure_refinement 'SHELXL97 (Sheldrick, 2008)'
_computing_structure_solution 'SHELXS97 (Sheldrick, 2008)'
_diffrn_ambient_temperature 295(2)
_diffrn_measured_fraction_theta_full 0.997
_diffrn_measured_fraction_theta_max 0.922
_diffrn_measurement_device_type 'Bruker Kappa APEXII CCD'
_diffrn_measurement_method '\w and \f scan'
_diffrn_radiation_monochromator graphite
_diffrn_radiation_source 'fine-focus sealed tube'
_diffrn_radiation_type MoK\a
_diffrn_radiation_wavelength 0.71073
_diffrn_reflns_av_R_equivalents 0.0299
_diffrn_reflns_av_sigmaI/netI 0.0229
_diffrn_reflns_limit_h_max 7
_diffrn_reflns_limit_h_min -7
_diffrn_reflns_limit_k_max 36
_diffrn_reflns_limit_k_min -36
_diffrn_reflns_limit_l_max 12
_diffrn_reflns_limit_l_min -12
_diffrn_reflns_number 21406
_diffrn_reflns_theta_full 25.00
_diffrn_reflns_theta_max 32.07
_diffrn_reflns_theta_min 1.65
_diffrn_standards_interval_time 0
_diffrn_standards_number 0
_exptl_absorpt_coefficient_mu 0.320
_exptl_absorpt_correction_T_max 0.9101
_exptl_absorpt_correction_T_min 0.8934
_exptl_absorpt_correction_type multi-scan
_exptl_absorpt_process_details '(SADABS; Sheldrick, 1996)'
_exptl_crystal_colour colourless
_exptl_crystal_density_diffrn 1.691
_exptl_crystal_density_method 'not measured'
_exptl_crystal_description block
_exptl_crystal_F_000 608
_exptl_crystal_size_max 0.36
_exptl_crystal_size_mid 0.32
_exptl_crystal_size_min 0.30
_refine_diff_density_max 0.485
_refine_diff_density_min -0.530
_refine_ls_extinction_coef 0.071(3)
_refine_ls_extinction_expression Fc^*^=kFc[1+0.001xFc^2^\l^3^/sin(2\q)]^-1/4^
_refine_ls_extinction_method 'SHELXL97 (Sheldrick, 2008)'
_refine_ls_goodness_of_fit_ref 1.200
_refine_ls_hydrogen_treatment mixed
_refine_ls_matrix_type full
_refine_ls_number_parameters 197
_refine_ls_number_reflns 3694
_refine_ls_number_restraints 6
_refine_ls_restrained_S_all 1.199
_refine_ls_R_factor_all 0.0563
_refine_ls_R_factor_gt 0.0492
_refine_ls_shift/su_max 0.000
_refine_ls_shift/su_mean 0.000
_refine_ls_structure_factor_coef Fsqd
_refine_ls_weighting_details 'calc w=1/[\s^2^(Fo^2^)+(0.0325P)^2^+1.2564P] where P=(Fo^2^+2Fc^2^)/3'
_refine_ls_weighting_scheme calc
_refine_ls_wR_factor_gt 0.1132
_refine_ls_wR_factor_ref 0.1166
_reflns_number_gt 3282
_reflns_number_total 3694
_reflns_threshold_expression I>2sigma(I)
_cod_data_source_file is5343sup1.cif
_cod_data_source_block I
_cod_original_sg_symbol_H-M 'P 21/c'
_cod_database_code 2239205
_cod_database_fobs_code 2239205

loop_
_symmetry_equiv_pos_as_xyz
'x, y, z'
'-x, y+1/2, -z+1/2'
'-x, -y, -z'
'x, -y-1/2, z-1/2'

loop_
_atom_site_type_symbol
_atom_site_label
_atom_site_fract_x
_atom_site_fract_y
_atom_site_fract_z
_atom_site_U_iso_or_equiv
_atom_site_adp_type
_atom_site_calc_flag
_atom_site_refinement_flags
_atom_site_occupancy
_atom_site_symmetry_multiplicity
C C1 0.5636(3) 0.41186(7) 0.7824(2) 0.0177(3) Uani d . 1 1
C C2 0.6669(3) 0.46042(7) 0.8273(2) 0.0194(3) Uani d . 1 1
H H2 0.8074 0.4607 0.8903 0.023 Uiso calc R 1 1
C C3 0.5608(3) 0.50936(7) 0.7784(2) 0.0198(3) Uani d . 1 1
C C4 0.3495(4) 0.50846(8) 0.6831(2) 0.0244(4) Uani d . 1 1
C C5 0.2445(4) 0.45897(8) 0.6403(3) 0.0283(4) Uani d . 1 1
H H5 0.1027 0.4583 0.5785 0.034 Uiso calc R 1 1
C C6 0.3505(4) 0.41112(8) 0.6893(2) 0.0244(4) Uani d . 1 1
H H6 0.2801 0.3783 0.6603 0.029 Uiso calc R 1 1
C C7 0.6683(4) 0.56133(7) 0.8269(2) 0.0248(4) Uani d . 1 1
C C8 0.8846(4) 0.69748(7) 0.6240(2) 0.0213(3) Uani d . 1 1
C C9 0.8379(4) 0.71637(8) 0.7865(2) 0.0221(3) Uani d . 1 1
H H9A 0.9096 0.6908 0.8589 0.026 Uiso calc R 1 1
H H9B 0.9166 0.7512 0.8028 0.026 Uiso calc R 1 1
N N1 0.5669(3) 0.72092(7) 0.81273(19) 0.0219(3) Uani d D 1 1
O O1 0.2384(3) 0.55374(7) 0.6301(2) 0.0398(4) Uani d D 1 1
O O2 0.8214(3) 0.32854(7) 0.69766(18) 0.0377(4) Uani d . 1 1
O O3 0.5004(3) 0.31390(6) 0.88206(18) 0.0305(3) Uani d . 1 1
O O4 0.8755(3) 0.36047(6) 0.9590(2) 0.0364(4) Uani d . 1 1
O O5 0.8540(3) 0.55664(6) 0.9256(2) 0.0364(4) Uani d D 1 1
O O6 0.5921(3) 0.60513(6) 0.7813(2) 0.0380(4) Uani d . 1 1
O O7 1.1214(3) 0.68486(8) 0.60241(19) 0.0386(4) Uani d D 1 1
O O8 0.7240(3) 0.69592(6) 0.52779(16) 0.0278(3) Uani d . 1 1
S S1 0.70129(8) 0.349884(16) 0.83495(5) 0.01747(12) Uani d . 1 1
H H1A 0.489(6) 0.6942(10) 0.771(4) 0.059(10) Uiso d D 1 1
H H1B 0.515(6) 0.7512(8) 0.774(4) 0.059(10) Uiso d D 1 1
H H1C 0.528(6) 0.7171(14) 0.9088(15) 0.059(10) Uiso d D 1 1
H H5A 0.910(6) 0.5865(7) 0.949(4) 0.051(9) Uiso d D 1 1
H H7 1.134(6) 0.6766(12) 0.5112(15) 0.048(9) Uiso d D 1 1
H H1 0.320(6) 0.5791(10) 0.665(4) 0.064(11) Uiso d D 1 1

loop_
_atom_site_aniso_label
_atom_site_aniso_U_11
_atom_site_aniso_U_22
_atom_site_aniso_U_33
_atom_site_aniso_U_12
_atom_site_aniso_U_13
_atom_site_aniso_U_23
C1 0.0206(8) 0.0139(7) 0.0186(8) -0.0001(6) -0.0015(6) -0.0008(6)
C2 0.0198(8) 0.0163(7) 0.0219(8) -0.0006(6) -0.0050(6) -0.0003(6)
C3 0.0229(8) 0.0147(7) 0.0218(8) -0.0006(6) -0.0037(6) 0.0001(6)
C4 0.0261(9) 0.0201(8) 0.0270(9) 0.0030(7) -0.0065(7) 0.0031(7)
C5 0.0249(9) 0.0258(9) 0.0342(11) 0.0013(7) -0.0141(8) -0.0010(8)
C6 0.0249(9) 0.0196(8) 0.0286(9) -0.0025(6) -0.0071(7) -0.0034(7)
C7 0.0292(10) 0.0161(7) 0.0291(9) -0.0014(6) -0.0055(8) 0.0003(7)
C8 0.0271(9) 0.0181(7) 0.0186(8) -0.0005(6) 0.0015(7) 0.0008(6)
C9 0.0255(9) 0.0238(8) 0.0169(8) -0.0034(7) -0.0012(6) -0.0017(6)
N1 0.0278(8) 0.0198(7) 0.0181(7) -0.0003(6) 0.0008(6) -0.0003(6)
O1 0.0426(9) 0.0232(7) 0.0534(11) 0.0065(7) -0.0235(8) 0.0052(7)
O2 0.0510(10) 0.0343(8) 0.0279(8) 0.0189(7) 0.0124(7) 0.0003(6)
O3 0.0374(8) 0.0217(6) 0.0324(8) -0.0097(6) 0.0019(6) 0.0069(6)
O4 0.0463(9) 0.0209(7) 0.0419(9) 0.0003(6) -0.0261(8) -0.0003(6)
O5 0.0452(9) 0.0190(7) 0.0449(9) -0.0059(6) -0.0232(8) -0.0013(6)
O6 0.0492(10) 0.0150(6) 0.0496(10) 0.0014(6) -0.0166(8) 0.0022(6)
O7 0.0282(8) 0.0602(11) 0.0274(8) 0.0057(7) 0.0009(6) -0.0083(7)
O8 0.0328(8) 0.0322(7) 0.0183(6) 0.0033(6) -0.0035(5) -0.0020(5)
S1 0.0230(2) 0.01263(18) 0.0168(2) -0.00042(14) -0.00211(14) -0.00052(13)

loop_
_atom_type_symbol
_atom_type_description
_atom_type_scat_dispersion_real
_atom_type_scat_dispersion_imag
_atom_type_scat_source
C C 0.0033 0.0016 'International Tables Vol C Tables 4.2.6.8 and 6.1.1.4'
H H 0.0000 0.0000 'International Tables Vol C Tables 4.2.6.8 and 6.1.1.4'
N N 0.0061 0.0033 'International Tables Vol C Tables 4.2.6.8 and 6.1.1.4'
O O 0.0106 0.0060 'International Tables Vol C Tables 4.2.6.8 and 6.1.1.4'
S S 0.1246 0.1234 'International Tables Vol C Tables 4.2.6.8 and 6.1.1.4'

loop_
_geom_angle_atom_site_label_1
_geom_angle_atom_site_label_2
_geom_angle_atom_site_label_3
_geom_angle
C2 C1 C6 120.16(16)
C2 C1 S1 121.11(13)
C6 C1 S1 118.69(13)
C1 C2 C3 120.21(16)
C1 C2 H2 119.9
C3 C2 H2 119.9
C4 C3 C2 119.48(16)
C4 C3 C7 119.94(16)
C2 C3 C7 120.58(16)
O1 C4 C5 117.33(17)
O1 C4 C3 122.96(17)
C5 C4 C3 119.71(17)
C6 C5 C4 120.24(18)
C6 C5 H5 119.9
C4 C5 H5 119.9
C5 C6 C1 120.18(17)
C5 C6 H6 119.9
C1 C6 H6 119.9
O6 C7 O5 122.70(18)
O6 C7 C3 123.42(18)
O5 C7 C3 113.88(16)
O8 C8 O7 125.65(18)
O8 C8 C9 122.73(18)
O7 C8 C9 111.59(17)
N1 C9 C8 109.53(15)
N1 C9 H9A 109.8
C8 C9 H9A 109.8
N1 C9 H9B 109.8
C8 C9 H9B 109.8
H9A C9 H9B 108.2
C9 N1 H1A 111(2)
C9 N1 H1B 109(2)
H1A N1 H1B 110(3)
C9 N1 H1C 112(2)
H1A N1 H1C 102(3)
H1B N1 H1C 113(3)
C4 O1 H1 106(3)
C7 O5 H5A 111(2)
C8 O7 H7 106(2)
O4 S1 O2 112.85(11)
O4 S1 O3 112.21(10)
O2 S1 O3 109.77(10)
O4 S1 C1 107.75(8)
O2 S1 C1 106.85(9)
O3 S1 C1 107.09(9)

loop_
_geom_bond_atom_site_label_1
_geom_bond_atom_site_label_2
_geom_bond_distance
C1 C2 1.378(2)
C1 C6 1.399(3)
C1 S1 1.7605(17)
C2 C3 1.402(2)
C2 H2 0.9300
C3 C4 1.402(3)
C3 C7 1.470(2)
C4 O1 1.348(2)
C4 C5 1.397(3)
C5 C6 1.379(3)
C5 H5 0.9300
C6 H6 0.9300
C7 O6 1.223(2)
C7 O5 1.317(2)
C8 O8 1.199(2)
C8 O7 1.322(2)
C8 C9 1.508(3)
C9 N1 1.477(3)
C9 H9A 0.9700
C9 H9B 0.9700
N1 H1A 0.863(10)
N1 H1B 0.866(10)
N1 H1C 0.865(10)
O1 H1 0.823(10)
O2 S1 1.4559(15)
O3 S1 1.4570(14)
O4 S1 1.4478(15)
O5 H5A 0.822(10)
O7 H7 0.821(10)

loop_
_geom_hbond_atom_site_label_D
_geom_hbond_atom_site_label_H
_geom_hbond_atom_site_label_A
_geom_hbond_site_symmetry_A
_geom_hbond_distance_DH
_geom_hbond_distance_HA
_geom_hbond_distance_DA
_geom_hbond_angle_DHA
_geom_hbond_publ_flag
O1 H1 O6 . 0.823(10) 1.89(2) 2.631(2) 150(4) y
N1 H1A O6 . 0.863(10) 2.27(3) 2.878(2) 127(3) y
N1 H1A O7 1_455 0.863(10) 2.46(3) 3.134(2) 135(3) y
N1 H1B O3 2_656 0.866(10) 2.061(16) 2.876(2) 157(3) y
N1 H1C O3 3_667 0.865(10) 1.978(15) 2.811(2) 161(3) y
O5 H5A O4 3_767 0.822(10) 1.917(15) 2.702(2) 159(3) y
O7 H7 O2 3_766 0.821(10) 1.835(12) 2.646(2) 169(3) y
C2 H2 O5 3_767 0.93 2.45 3.370(2) 168 y
C9 H9A O4 3_767 0.97 2.33 3.292(2) 172 y
C6 H6 O8 3_666 0.93 2.46 3.273(2) 147 y
C9 H9B O2 2_756 0.97 2.37 3.324(2) 167 y

loop_
_geom_torsion_atom_site_label_1
_geom_torsion_atom_site_label_2
_geom_torsion_atom_site_label_3
_geom_torsion_atom_site_label_4
_geom_torsion
C6 C1 C2 C3 -0.8(3)
S1 C1 C2 C3 177.08(14)
C1 C2 C3 C4 -0.2(3)
C1 C2 C3 C7 179.42(18)
C2 C3 C4 O1 -179.32(19)
C7 C3 C4 O1 1.0(3)
C2 C3 C4 C5 1.2(3)
C7 C3 C4 C5 -178.49(19)
O1 C4 C5 C6 179.4(2)
C3 C4 C5 C6 -1.1(3)
C4 C5 C6 C1 0.1(3)
C2 C1 C6 C5 0.8(3)
S1 C1 C6 C5 -177.06(16)
C4 C3 C7 O6 -4.4(3)
C2 C3 C7 O6 175.9(2)
C4 C3 C7 O5 175.01(19)
C2 C3 C7 O5 -4.7(3)
O8 C8 C9 N1 11.5(2)
O7 C8 C9 N1 -170.32(16)
C2 C1 S1 O4 16.02(18)
C6 C1 S1 O4 -166.12(16)
C2 C1 S1 O2 -105.50(17)
C6 C1 S1 O2 72.36(17)
C2 C1 S1 O3 136.93(15)
C6 C1 S1 O3 -45.21(17)
